data_4329364
loop_
_publ_author_name
'Manolis J. Manos'
'Eleni J. Kyprianidou'
'Giannis S. Papaefstathiou'
'Anastasios J. Tasiopoulos'

_publ_section_title
;
 Insertion of Functional Groups into a Nd3+ Metal-Organic Framework via
 Single-Crystal-to-Single-Crystal Coordinating Solvent Exchange
;
_journal_name_full 'Inorganic Chemistry'
_journal_page_first 6308
_journal_page_last 6314
_journal_paper_doi 10.1021/ic3005085
_journal_volume 51
_journal_year 2012
_chemical_formula_moiety 'C20.20 H16.40 N2.40 Nd O8'
_chemical_formula_sum 'C20.2 H16.4 N2.4 Nd O8'
_chemical_formula_weight 565.00
_chemical_name_systematic
; 
 ? 
;
_space_group_IT_number 15
_symmetry_cell_setting monoclinic
_symmetry_space_group_name_Hall '-C 2yc'
_symmetry_space_group_name_H-M 'C 1 2/c 1'
_atom_sites_solution_hydrogens geom
_atom_sites_solution_primary direct
_atom_sites_solution_secondary difmap
_audit_creation_method SHELXL-97
_cell_angle_alpha 90.00
_cell_angle_beta 100.055(10)
_cell_angle_gamma 90.00
_cell_formula_units_Z 8
_cell_length_a 28.894(2)
_cell_length_b 14.2731(14)
_cell_length_c 13.645(2)
_cell_measurement_reflns_used 4480
_cell_measurement_temperature 100(2)
_cell_measurement_theta_max 27.4951
_cell_measurement_theta_min 2.9915
_cell_volume 5540.9(11)
_computing_cell_refinement 'CrysAlis RED'
_computing_data_collection 'CrysAlis CCD'
_computing_data_reduction 'CrysAlis RED'
_computing_molecular_graphics
;
 DIAMOND (Brandenburg, 2006)
 MERCURY (Bruno et al. 2002)
;
_computing_publication_material 'WINGX (Farrugia, 1999)'
_computing_structure_refinement 'SHELXL-97 (Sheldrick, 1997)'
_computing_structure_solution 'SHELXL-97 (Sheldrick, 1997)'
_diffrn_ambient_temperature 100(2)
_diffrn_detector_area_resol_mean 10.4223
_diffrn_measured_fraction_theta_full 0.998
_diffrn_measured_fraction_theta_max 0.998
_diffrn_measurement_device_type 'SuperNova, Dual, Cu at zero, Atlas'
_diffrn_measurement_method '\w scans'
_diffrn_radiation_monochromator mirror
_diffrn_radiation_source 'SuperNova (Mo) X-ray Source'
_diffrn_radiation_type MoK\a
_diffrn_radiation_wavelength 0.71073
_diffrn_reflns_av_R_equivalents 0.0581
_diffrn_reflns_av_sigmaI/netI 0.0620
_diffrn_reflns_limit_h_max 34
_diffrn_reflns_limit_h_min -34
_diffrn_reflns_limit_k_max 16
_diffrn_reflns_limit_k_min -11
_diffrn_reflns_limit_l_max 16
_diffrn_reflns_limit_l_min -13
_diffrn_reflns_number 13820
_diffrn_reflns_theta_full 25.00
_diffrn_reflns_theta_max 25.00
_diffrn_reflns_theta_min 3.03
_exptl_absorpt_coefficient_mu 1.913
_exptl_absorpt_correction_T_max 1.00000
_exptl_absorpt_correction_T_min 0.74530
_exptl_absorpt_correction_type multi-scan
_exptl_absorpt_process_details 'empirical absorption correction (CrysAlis RED, Oxford Diffraction)'
_exptl_crystal_colour colorless
_exptl_crystal_density_diffrn 1.355
_exptl_crystal_description plate
_exptl_crystal_F_000 2227.2
_exptl_crystal_size_max 0.06
_exptl_crystal_size_mid 0.04
_exptl_crystal_size_min 0.02
_refine_diff_density_max 1.539
_refine_diff_density_min -1.007
_refine_diff_density_rms 0.147
_refine_ls_extinction_method none
_refine_ls_goodness_of_fit_ref 1.039
_refine_ls_hydrogen_treatment mixed
_refine_ls_matrix_type full
_refine_ls_number_parameters 315
_refine_ls_number_reflns 4869
_refine_ls_number_restraints 309
_refine_ls_restrained_S_all 1.027
_refine_ls_R_factor_all 0.0771
_refine_ls_R_factor_gt 0.0594
_refine_ls_shift/su_max 0.001
_refine_ls_shift/su_mean 0.000
_refine_ls_structure_factor_coef Fsqd
_refine_ls_weighting_details 'calc w=1/[\s^2^(Fo^2^)+(0.1049P)^2^+0.0000P] where P=(Fo^2^+2Fc^2^)/3'
_refine_ls_weighting_scheme calc
_refine_ls_wR_factor_gt 0.1640
_refine_ls_wR_factor_ref 0.1768
_reflns_number_gt 3520
_reflns_number_total 4869
_reflns_threshold_expression >2sigma(I)
_cod_data_source_file ic3005085_si_002_02.cif
_cod_data_source_block UCY-2
_cod_original_cell_volume 5540.8(11)
_cod_original_sg_symbol_H-M 'C 2/c'
_cod_original_formula_sum 'C20.20 H16.40 N2.40 Nd O8'
_cod_database_code 4329364

loop_
_symmetry_equiv_pos_as_xyz
'x, y, z'
'-x, y, -z+1/2'
'x+1/2, y+1/2, z'
'-x+1/2, y+1/2, -z+1/2'
'-x, -y, -z'
'x, -y, z-1/2'
'-x+1/2, -y+1/2, -z'
'x+1/2, -y+1/2, z-1/2'

loop_
_atom_site_label
_atom_site_type_symbol
_atom_site_fract_x
_atom_site_fract_y
_atom_site_fract_z
_atom_site_U_iso_or_equiv
_atom_site_adp_type
_atom_site_occupancy
_atom_site_symmetry_multiplicity
_atom_site_calc_flag
_atom_site_refinement_flags
Nd1 Nd 0.182055(11) 0.21246(3) 0.95661(3) 0.0479(2) Uani 1 1 d U
N1 N -0.0985(2) 0.4171(5) 1.1491(5) 0.0648(18) Uani 1 1 d U
N2 N 0.1193(8) 0.3816(12) 0.6736(13) 0.230(7) Uani 1 1 d DU
N3 N 0.1143(6) 0.0189(10) 0.6850(12) 0.073(5) Uani 0.40 1 d PDU
O1 O 0.1078(2) 0.1774(5) 1.0172(6) 0.089(2) Uani 1 1 d U
O2 O 0.11916(19) 0.3276(4) 0.9937(5) 0.0785(17) Uani 1 1 d U
O3 O 0.20582(16) 0.0661(4) 1.0520(4) 0.0640(14) Uani 1 1 d U
O4 O 0.26821(15) 0.1512(3) 1.0392(4) 0.0546(12) Uani 1 1 d U
O5 O 0.22861(18) 0.1685(5) 0.8308(4) 0.0780(17) Uani 1 1 d U
O6 O 0.20113(19) 0.2607(4) 1.1286(4) 0.0640(14) Uani 1 1 d U
O7 O 0.1423(4) 0.2832(5) 0.8022(7) 0.118(3) Uani 1 1 d DU
O8 O 0.1380(5) 0.0949(15) 0.8445(13) 0.060(5) Uani 0.40 1 d PU
O8A O 0.1438(7) 0.0673(13) 0.8712(14) 0.106(7) Uani 0.60 1 d PU
C1 C 0.0953(3) 0.2602(8) 1.0210(7) 0.066(2) Uani 1 1 d U
C2 C 0.0507(3) 0.2832(6) 1.0576(7) 0.067(2) Uani 1 1 d U
C3 C 0.0223(4) 0.2124(6) 1.0835(11) 0.108(5) Uani 1 1 d U
H3 H 0.0324 0.1506 1.0827 0.130 Uiso 1 1 calc R
C4 C -0.0205(4) 0.2315(7) 1.1106(11) 0.113(5) Uani 1 1 d U
H4 H -0.0401 0.1826 1.1219 0.136 Uiso 1 1 calc R
C5 C -0.0337(3) 0.3195(6) 1.1205(7) 0.073(2) Uani 1 1 d U
C6 C -0.0065(3) 0.3927(7) 1.0951(7) 0.082(3) Uani 1 1 d U
H6 H -0.0166 0.4544 1.0981 0.098 Uiso 1 1 calc R
C7 C 0.0362(3) 0.3728(7) 1.0649(8) 0.084(3) Uani 1 1 d U
H7 H 0.0550 0.4217 1.0497 0.101 Uiso 1 1 calc R
C8 C -0.0815(3) 0.3389(8) 1.1452(8) 0.082(3) Uani 1 1 d DU
H16 H -0.099(3) 0.285(4) 1.113(7) 0.098 Uiso 1 1 d D
C9 C 0.2499(2) 0.0782(5) 1.0707(6) 0.0535(18) Uani 1 1 d U
C10 C 0.2801(2) 0.0049(5) 1.1271(6) 0.0531(18) Uani 1 1 d U
C11 C 0.3277(2) -0.0032(5) 1.1188(6) 0.058(2) Uani 1 1 d U
H11 H 0.3408 0.0388 1.0793 0.070 Uiso 1 1 calc R
C12 C 0.3549(2) -0.0734(5) 1.1692(6) 0.0587(19) Uani 1 1 d U
C13 C 0.3368(2) -0.1286(5) 1.2367(6) 0.0551(18) Uani 1 1 d U
H13 H 0.3563 -0.1713 1.2754 0.066 Uiso 1 1 calc R
C14 C 0.2895(2) -0.1213(5) 1.2478(5) 0.0543(18) Uani 1 1 d U
C15 C 0.2618(2) -0.0547(5) 1.1924(5) 0.0527(18) Uani 1 1 d U
H15 H 0.2303 -0.0493 1.1984 0.063 Uiso 1 1 calc R
C16 C 0.2716(3) 0.1805(6) 0.8212(6) 0.061(2) Uani 1 1 d U
C17 C 0.1559(9) 0.3153(17) 0.7325(17) 0.223(7) Uani 1 1 d DU
C18 C 0.0668(10) 0.3871(18) 0.698(2) 0.272(8) Uani 1 1 d U
H18A H 0.0615 0.3343 0.7386 0.408 Uiso 1 1 calc R
H18B H 0.0444 0.3863 0.6375 0.408 Uiso 1 1 calc R
H18C H 0.0633 0.4440 0.7339 0.408 Uiso 1 1 calc R
C19 C 0.1412(6) 0.4253(10) 0.6021(11) 0.228(7) Uani 1 1 d DU
H19A H 0.1687 0.3907 0.5942 0.343 Uiso 1 1 calc R
H19B H 0.1499 0.4880 0.6233 0.343 Uiso 1 1 calc R
H19C H 0.1198 0.4274 0.5398 0.343 Uiso 1 1 calc R
C20 C 0.1304(6) 0.0940(10) 0.7512(11) 0.140(12) Uani 0.40 1 d PRDU
C21 C 0.0969(6) 0.0302(10) 0.5800(11) 0.108(9) Uani 0.40 1 d PRDU
H21A H 0.0895 0.0949 0.5660 0.162 Uiso 0.40 1 calc PR
H21B H 0.0691 -0.0070 0.5613 0.162 Uiso 0.40 1 calc PR
H21C H 0.1204 0.0103 0.5429 0.162 Uiso 0.40 1 calc PR
C22 C 0.1264(15) -0.065(2) 0.750(3) 0.162(15) Uani 0.40 1 d PDU
H22A H 0.1299 -0.0465 0.8185 0.243 Uiso 0.40 1 calc PR
H22B H 0.1553 -0.0917 0.7376 0.243 Uiso 0.40 1 calc PR
H22C H 0.1017 -0.1105 0.7355 0.243 Uiso 0.40 1 calc PR

loop_
_atom_site_aniso_label
_atom_site_aniso_U_11
_atom_site_aniso_U_22
_atom_site_aniso_U_33
_atom_site_aniso_U_23
_atom_site_aniso_U_13
_atom_site_aniso_U_12
Nd1 0.0263(2) 0.0589(3) 0.0633(3) -0.00257(18) 0.02078(19) 0.00092(15)
N1 0.041(3) 0.082(5) 0.079(5) 0.020(4) 0.033(3) 0.024(3)
N2 0.284(13) 0.209(14) 0.196(14) 0.053(11) 0.038(12) 0.024(12)
N3 0.071(11) 0.052(9) 0.088(12) -0.002(9) -0.008(10) -0.007(8)
O1 0.049(3) 0.078(4) 0.157(7) -0.004(4) 0.061(4) -0.003(3)
O2 0.043(3) 0.089(4) 0.115(5) 0.022(4) 0.045(3) 0.017(3)
O3 0.038(3) 0.061(3) 0.100(4) 0.010(3) 0.029(3) 0.004(2)
O4 0.037(2) 0.054(3) 0.078(3) 0.004(2) 0.026(2) 0.001(2)
O5 0.038(3) 0.122(5) 0.080(4) -0.035(4) 0.026(3) -0.009(3)
O6 0.045(3) 0.086(4) 0.067(3) -0.020(3) 0.025(3) -0.009(3)
O7 0.117(7) 0.135(7) 0.092(6) -0.009(4) -0.010(5) 0.024(5)
O8 0.029(7) 0.089(13) 0.054(9) 0.018(9) -0.012(6) -0.028(7)
O8A 0.101(8) 0.106(8) 0.109(9) 0.013(5) 0.016(5) -0.012(4)
C1 0.033(4) 0.102(7) 0.069(5) 0.003(5) 0.023(4) 0.001(4)
C2 0.047(5) 0.080(6) 0.081(6) 0.012(4) 0.028(4) 0.012(4)
C3 0.065(6) 0.084(7) 0.198(14) 0.006(7) 0.085(8) -0.005(5)
C4 0.073(7) 0.083(7) 0.202(14) 0.032(7) 0.079(9) 0.012(5)
C5 0.065(5) 0.066(5) 0.098(7) 0.014(5) 0.041(5) 0.013(5)
C6 0.049(5) 0.092(6) 0.112(8) 0.027(6) 0.036(5) 0.015(4)
C7 0.046(5) 0.091(7) 0.125(8) 0.013(6) 0.038(5) 0.010(5)
C8 0.057(5) 0.099(8) 0.098(7) 0.017(6) 0.039(5) 0.003(5)
C9 0.038(4) 0.053(4) 0.075(5) 0.006(4) 0.025(4) 0.008(3)
C10 0.035(3) 0.066(4) 0.065(5) 0.002(4) 0.028(3) 0.006(3)
C11 0.038(4) 0.063(5) 0.084(5) 0.018(4) 0.039(4) 0.010(3)
C12 0.039(4) 0.072(5) 0.072(5) 0.006(4) 0.028(4) 0.008(4)
C13 0.044(4) 0.067(5) 0.061(4) 0.008(4) 0.028(3) 0.009(3)
C14 0.039(4) 0.072(5) 0.058(4) 0.000(4) 0.026(3) 0.006(3)
C15 0.035(3) 0.071(5) 0.057(4) -0.011(4) 0.020(3) -0.007(3)
C16 0.044(4) 0.078(5) 0.069(5) -0.011(4) 0.034(4) 0.000(4)
C17 0.229(8) 0.226(8) 0.216(8) 0.013(5) 0.042(5) -0.002(5)
C18 0.265(8) 0.275(10) 0.277(9) 0.000(5) 0.049(5) 0.003(5)
C19 0.236(8) 0.226(8) 0.222(8) 0.008(5) 0.036(5) -0.002(5)
C20 0.131(15) 0.144(15) 0.148(15) -0.006(9) 0.030(9) 0.002(9)
C21 0.115(12) 0.099(11) 0.114(12) 0.013(9) 0.031(9) 0.009(8)
C22 0.165(17) 0.163(16) 0.161(17) 0.011(9) 0.039(10) -0.005(9)

loop_
_atom_type_symbol
_atom_type_description
_atom_type_scat_dispersion_real
_atom_type_scat_dispersion_imag
_atom_type_scat_source
C C 0.0033 0.0016 'International Tables Vol C Tables 4.2.6.8 and 6.1.1.4'
H H 0.0000 0.0000 'International Tables Vol C Tables 4.2.6.8 and 6.1.1.4'
N N 0.0061 0.0033 'International Tables Vol C Tables 4.2.6.8 and 6.1.1.4'
O O 0.0106 0.0060 'International Tables Vol C Tables 4.2.6.8 and 6.1.1.4'
Nd Nd -0.1943 3.0179 'International Tables Vol C Tables 4.2.6.8 and 6.1.1.4'

loop_
_geom_angle_atom_site_label_1
_geom_angle_atom_site_label_2
_geom_angle_atom_site_label_3
_geom_angle
_geom_angle_site_symmetry_1
_geom_angle_site_symmetry_3
O4 Nd1 O6 73.33(18) 7_557 .
O4 Nd1 O7 82.8(3) 7_557 .
O6 Nd1 O7 135.7(2) . .
O4 Nd1 O5 79.91(19) 7_557 .
O6 Nd1 O5 134.14(18) . .
O7 Nd1 O5 74.5(3) . .
O4 Nd1 O8 143.4(4) 7_557 .
O6 Nd1 O8 143.3(4) . .
O7 Nd1 O8 68.4(5) . .
O5 Nd1 O8 71.2(4) . .
O4 Nd1 O1 134.45(19) 7_557 .
O6 Nd1 O1 78.3(2) . .
O7 Nd1 O1 93.8(3) . .
O5 Nd1 O1 142.9(2) . .
O8 Nd1 O1 71.8(5) . .
O4 Nd1 O3 123.68(16) 7_557 .
O6 Nd1 O3 74.7(2) . .
O7 Nd1 O3 147.6(2) . .
O5 Nd1 O3 90.9(2) . .
O8 Nd1 O3 79.6(5) . .
O1 Nd1 O3 80.36(19) . .
O4 Nd1 O8A 151.7(5) 7_557 .
O6 Nd1 O8A 133.4(4) . .
O7 Nd1 O8A 80.8(4) . .
O5 Nd1 O8A 73.5(5) . .
O8 Nd1 O8A 12.4(6) . .
O1 Nd1 O8A 69.8(5) . .
O3 Nd1 O8A 67.2(4) . .
O4 Nd1 O2 85.31(17) 7_557 .
O6 Nd1 O2 71.0(2) . .
O7 Nd1 O2 70.2(3) . .
O5 Nd1 O2 143.1(2) . .
O8 Nd1 O2 104.6(5) . .
O1 Nd1 O2 51.66(19) . .
O3 Nd1 O2 125.01(18) . .
O8A Nd1 O2 110.3(5) . .
O4 Nd1 O4 75.44(16) 7_557 .
O6 Nd1 O4 69.43(17) . .
O7 Nd1 O4 139.3(3) . .
O5 Nd1 O4 68.16(18) . .
O8 Nd1 O4 112.2(5) . .
O1 Nd1 O4 125.8(2) . .
O3 Nd1 O4 50.17(14) . .
O8A Nd1 O4 103.0(4) . .
O2 Nd1 O4 139.50(19) . .
O4 Nd1 C1 110.4(2) 7_557 .
O6 Nd1 C1 72.5(2) . .
O7 Nd1 C1 82.0(3) . .
O5 Nd1 C1 153.1(2) . .
O8 Nd1 C1 88.2(5) . .
O1 Nd1 C1 25.4(2) . .
O3 Nd1 C1 102.4(2) . .
O8A Nd1 C1 90.0(5) . .
O2 Nd1 C1 26.3(2) . .
O4 Nd1 C1 137.7(2) . .
O4 Nd1 C9 99.86(18) 7_557 .
O6 Nd1 C9 70.0(2) . .
O7 Nd1 C9 152.5(3) . .
O5 Nd1 C9 79.0(2) . .
O8 Nd1 C9 96.2(5) . .
O1 Nd1 C9 103.0(2) . .
O3 Nd1 C9 24.80(17) . .
O8A Nd1 C9 84.8(4) . .
O2 Nd1 C9 137.2(2) . .
O4 Nd1 C9 25.38(15) . .
C1 Nd1 C9 121.4(2) . .
C8 N1 C12 119.6(7) . 3_455
C19 N2 C17 106.6(16) . .
C19 N2 C18 132.9(19) . .
C17 N2 C18 120.4(17) . .
C20 N3 C21 124.3(13) . .
C20 N3 C22 102.1(18) . .
C21 N3 C22 133.2(18) . .
C1 O1 Nd1 95.6(5) . .
C1 O2 Nd1 90.7(5) . .
C9 O3 Nd1 99.6(4) . .
C9 O4 Nd1 158.4(5) . 7_557
C9 O4 Nd1 90.0(4) . .
Nd1 O4 Nd1 104.56(16) 7_557 .
C16 O5 Nd1 134.4(5) . .
C16 O6 Nd1 136.8(5) 7_557 .
C17 O7 Nd1 133.1(15) . .
O8A O8 C20 131(5) . .
O8A O8 Nd1 91(3) . .
C20 O8 Nd1 128.1(13) . .
O8 O8A C20 35(3) . .
O8 O8A Nd1 77(3) . .
C20 O8A Nd1 105.9(10) . .
O1 C1 O2 121.9(7) . .
O1 C1 C2 119.8(8) . .
O2 C1 C2 118.2(9) . .
O1 C1 Nd1 59.0(4) . .
O2 C1 Nd1 63.0(4) . .
C2 C1 Nd1 178.1(7) . .
C7 C2 C3 117.7(8) . .
C7 C2 C1 121.7(8) . .
C3 C2 C1 120.5(8) . .
C4 C3 C2 121.5(9) . .
C4 C3 H3 119.3 . .
C2 C3 H3 119.3 . .
C5 C4 C3 120.2(9) . .
C5 C4 H4 119.9 . .
C3 C4 H4 119.9 . .
C4 C5 C6 120.2(8) . .
C4 C5 C8 119.3(9) . .
C6 C5 C8 119.9(8) . .
C5 C6 C7 119.1(9) . .
C5 C6 H6 120.4 . .
C7 C6 H6 120.4 . .
C2 C7 C6 121.0(9) . .
C2 C7 H7 119.5 . .
C6 C7 H7 119.5 . .
N1 C8 C5 124.7(8) . .
N1 C8 H16 124(6) . .
C5 C8 H16 100(6) . .
O3 C9 O4 120.3(6) . .
O3 C9 C10 119.1(6) . .
O4 C9 C10 120.6(6) . .
O3 C9 Nd1 55.6(4) . .
O4 C9 Nd1 64.7(3) . .
C10 C9 Nd1 174.7(5) . .
C15 C10 C11 119.1(7) . .
C15 C10 C9 120.2(6) . .
C11 C10 C9 120.6(6) . .
C12 C11 C10 119.9(6) . .
C12 C11 H11 120.0 . .
C10 C11 H11 120.0 . .
C13 C12 C11 119.9(6) . .
C13 C12 N1 123.5(7) . 3_545
C11 C12 N1 116.6(6) . 3_545
C12 C13 C14 121.1(7) . .
C12 C13 H13 119.4 . .
C14 C13 H13 119.4 . .
C15 C14 C13 118.3(7) . .
C15 C14 C16 122.0(6) . 6_556
C13 C14 C16 119.7(7) . 6_556
C14 C15 C10 121.3(6) . .
C14 C15 H15 119.3 . .
C10 C15 H15 119.3 . .
O6 C16 O5 123.7(7) 7_557 .
O6 C16 C14 119.2(6) 7_557 6
O5 C16 C14 117.1(7) . 6
O7 C17 N2 111.3(19) . .
N2 C18 H18A 109.5 . .
N2 C18 H18B 109.5 . .
H18A C18 H18B 109.5 . .
N2 C18 H18C 109.5 . .
H18A C18 H18C 109.5 . .
H18B C18 H18C 109.5 . .
N2 C19 H19A 109.5 . .
N2 C19 H19B 109.5 . .
H19A C19 H19B 109.5 . .
N2 C19 H19C 109.5 . .
H19A C19 H19C 109.5 . .
H19B C19 H19C 109.5 . .
O8 C20 N3 129.2(15) . .
O8 C20 O8A 14.4(15) . .
N3 C20 O8A 116.5(12) . .
N3 C21 H21A 109.5 . .
N3 C21 H21B 109.5 . .
H21A C21 H21B 109.5 . .
N3 C21 H21C 109.5 . .
H21A C21 H21C 109.5 . .
H21B C21 H21C 109.5 . .
N3 C22 H22A 109.5 . .
N3 C22 H22B 109.5 . .
H22A C22 H22B 109.5 . .
N3 C22 H22C 109.5 . .
H22A C22 H22C 109.5 . .
H22B C22 H22C 109.5 . .

loop_
_geom_bond_atom_site_label_1
_geom_bond_atom_site_label_2
_geom_bond_distance
_geom_bond_site_symmetry_2
Nd1 O4 2.414(5) 7_557
Nd1 O6 2.415(6) .
Nd1 O7 2.436(8) .
Nd1 O5 2.440(5) .
Nd1 O8 2.468(17) .
Nd1 O1 2.480(5) .
Nd1 O3 2.494(5) .
Nd1 O8A 2.54(2) .
Nd1 O2 2.565(5) .
Nd1 O4 2.693(5) .
Nd1 C1 2.879(8) .
Nd1 C9 2.979(7) .
N1 C8 1.224(11) .
N1 C12 1.427(8) 3_455
N2 C19 1.398(15) .
N2 C17 1.537(17) .
N2 C18 1.61(3) .
N3 C20 1.426(14) .
N3 C21 1.442(15) .
N3 C22 1.493(18) .
O1 C1 1.240(11) .
O2 C1 1.276(11) .
O3 C9 1.267(8) .
O4 C9 1.277(8) .
O4 Nd1 2.414(5) 7_557
O5 C16 1.283(9) .
O6 C16 1.268(10) 7_557
O7 C17 1.183(16) .
O8 O8A 0.54(3) .
O8 C20 1.25(2) .
O8A C20 1.66(2) .
C1 C2 1.497(11) .
C2 C7 1.354(11) .
C2 C3 1.386(12) .
C3 C4 1.377(13) .
C3 H3 0.9300 .
C4 C5 1.325(13) .
C4 H4 0.9300 .
C5 C6 1.387(12) .
C5 C8 1.506(12) .
C6 C7 1.398(11) .
C6 H6 0.9300 .
C7 H7 0.9300 .
C8 H16 0.982(10) .
C9 C10 1.488(10) .
C10 C15 1.400(10) .
C10 C11 1.403(9) .
C11 C12 1.381(10) .
C11 H11 0.9300 .
C12 C13 1.381(10) .
C12 N1 1.427(8) 3_545
C13 C14 1.407(9) .
C13 H13 0.9300 .
C14 C15 1.381(10) .
C14 C16 1.471(10) 6_556
C15 H15 0.9300 .
C16 O6 1.268(10) 7_557
C16 C14 1.471(10) 6
C18 H18A 0.9600 .
C18 H18B 0.9600 .
C18 H18C 0.9600 .
C19 H19A 0.9600 .
C19 H19B 0.9600 .
C19 H19C 0.9600 .
C21 H21A 0.9600 .
C21 H21B 0.9600 .
C21 H21C 0.9600 .
C22 H22A 0.9600 .
C22 H22B 0.9600 .
C22 H22C 0.9600 .
